data_4350344
loop_
_publ_author_name
'Xu, Yan'
'Cheng, Liying'
'You, Wansheng'

_publ_section_title
;
 Hydrothermal synthesis and structural characterizations of two new
 germanates with a novel topological framework and unusual Ge4(OH)4
 cubane.
;
_journal_issue 19
_journal_name_full 'Inorganic chemistry'
_journal_page_first 7705
_journal_page_last 7708
_journal_paper_doi 10.1021/ic0606779
_journal_volume 45
_journal_year 2006
_chemical_formula_sum 'C2 H20.5 Ge7 N1.5 O21'
_chemical_formula_weight 909.83
_space_group_IT_number 215
_space_group_name_Hall 'P -4 2 3'
_space_group_name_H-M_alt 'P -4 3 m'
_symmetry_cell_setting cubic
_symmetry_space_group_name_H-M 'P -4 3 m'
_atom_sites_solution_hydrogens geom
_atom_sites_solution_primary direct
_atom_sites_solution_secondary difmap
_audit_creation_method SHELXL-97
_cell_angle_alpha 90.00
_cell_angle_beta 90.00
_cell_angle_gamma 90.00
_cell_formula_units_Z 1
_cell_length_a 7.7119(5)
_cell_length_b 7.7119(5)
_cell_length_c 7.7119(5)
_cell_measurement_reflns_used 4945
_cell_measurement_temperature 293(2)
_cell_measurement_theta_max 28.90
_cell_measurement_theta_min 2.64
_cell_volume 458.65(5)
_computing_cell_refinement 'SAINT (Bruker, 2004)'
_computing_data_collection 'APEX2 (Bruker, 2004)'
_computing_data_reduction SAINT
_computing_molecular_graphics SHELXTL
_computing_publication_material SHELXTL
_computing_structure_refinement 'SHELXL-97 (Sheldrick, 1997)'
_computing_structure_solution 'SHELXS-97 (Sheldrick, 1990)'
_diffrn_ambient_temperature 293(2)
_diffrn_measured_fraction_theta_full 0.988
_diffrn_measured_fraction_theta_max 0.988
_diffrn_measurement_device_type 'Bruker Apex 2 CCD'
_diffrn_measurement_method '\w scans'
_diffrn_radiation_monochromator graphite
_diffrn_radiation_source 'fine-focus sealed tube'
_diffrn_radiation_type MoK\a
_diffrn_radiation_wavelength 0.71073
_diffrn_reflns_av_R_equivalents 0.0540
_diffrn_reflns_av_sigmaI/netI 0.0293
_diffrn_reflns_limit_h_max 9
_diffrn_reflns_limit_h_min -10
_diffrn_reflns_limit_k_max 9
_diffrn_reflns_limit_k_min -10
_diffrn_reflns_limit_l_max 10
_diffrn_reflns_limit_l_min -9
_diffrn_reflns_number 2913
_diffrn_reflns_theta_full 28.90
_diffrn_reflns_theta_max 28.90
_diffrn_reflns_theta_min 2.64
_diffrn_standards_decay_% 0
_exptl_absorpt_coefficient_mu 11.426
_exptl_absorpt_correction_T_max 0.5472
_exptl_absorpt_correction_T_min 0.4617
_exptl_absorpt_correction_type multi-scan
_exptl_absorpt_process_details '(SADABS; Sheldrick, 2003)'
_exptl_crystal_colour Colorless
_exptl_crystal_density_diffrn 3.294
_exptl_crystal_density_method 'not measured'
_exptl_crystal_description Cubic
_exptl_crystal_F_000 435
_exptl_crystal_size_max 0.08
_exptl_crystal_size_mid 0.08
_exptl_crystal_size_min 0.06
_refine_diff_density_max 1.209
_refine_diff_density_min -0.570
_refine_diff_density_rms 0.145
_refine_ls_abs_structure_details 'Flack H D (1983), Acta Cryst. A39, 876-881'
_refine_ls_abs_structure_Flack 0.11(6)
_refine_ls_extinction_method none
_refine_ls_goodness_of_fit_ref 1.078
_refine_ls_hydrogen_treatment mixed
_refine_ls_matrix_type full
_refine_ls_number_parameters 28
_refine_ls_number_reflns 267
_refine_ls_number_restraints 2
_refine_ls_restrained_S_all 1.073
_refine_ls_R_factor_all 0.0285
_refine_ls_R_factor_gt 0.0229
_refine_ls_shift/su_max 0.001
_refine_ls_shift/su_mean 0.000
_refine_ls_structure_factor_coef Fsqd
_refine_ls_weighting_details 'calc w=1/[\s^2^(Fo^2^)+(0.0281P)^2^+0.5855P] where P=(Fo^2^+2Fc^2^)/3'
_refine_ls_weighting_scheme calc
_refine_ls_wR_factor_gt 0.0490
_refine_ls_wR_factor_ref 0.0518
_reflns_number_gt 249
_reflns_number_total 267
_reflns_threshold_expression >2sigma(I)
_cod_data_source_file ic0606779si20060703_035041.cif
_cod_data_source_block cly1b
_cod_depositor_comments
;
The following automatic conversions were performed:

data item '_exptl_absorpt_correction_type' value 'Multi-scan' was
changed to 'multi-scan' in accordance with the
/home/saulius/struct/COD-crude-data/automatic-downloads/DataCite-retrospective/ACS/depositions/lib/dictionaries/cif_core.dic
dictionary named 'cif_core.dic' version 2.4.2 last updated on
2011-04-26.

data item '_symmetry_cell_setting' value 'Cubic' was changed to
'cubic' in accordance with the
/home/saulius/struct/COD-crude-data/automatic-downloads/DataCite-retrospective/ACS/depositions/lib/dictionaries/cif_core.dic
dictionary named 'cif_core.dic' version 2.4.2 last updated on
2011-04-26.

Automatic conversion script
Id: cif_fix_values 6909 2019-04-08 15:41:33Z antanas 
;
_cod_original_sg_symbol_H-M 'P-43m '
_cod_original_formula_sum 'C2 H20.50 Ge7 N1.50 O21'
_cod_database_code 4350344

loop_
_symmetry_equiv_pos_as_xyz
'x, y, z'
'-x, -y, z'
'-x, y, -z'
'x, -y, -z'
'z, x, y'
'z, -x, -y'
'-z, -x, y'
'-z, x, -y'
'y, z, x'
'-y, z, -x'
'y, -z, -x'
'-y, -z, x'
'y, x, z'
'-y, -x, z'
'y, -x, -z'
'-y, x, -z'
'x, z, y'
'-x, z, -y'
'-x, -z, y'
'x, -z, -y'
'z, y, x'
'z, -y, -x'
'-z, y, -x'
'-z, -y, x'

loop_
_atom_site_label
_atom_site_type_symbol
_atom_site_fract_x
_atom_site_fract_y
_atom_site_fract_z
_atom_site_U_iso_or_equiv
_atom_site_adp_type
_atom_site_occupancy
_atom_site_symmetry_multiplicity
_atom_site_calc_flag
_atom_site_refinement_flags
_atom_site_disorder_assembly
_atom_site_disorder_group
Ge1 Ge 0.0000 -0.5000 0.0000 0.0110(2) Uani 1 8 d S . .
Ge2 Ge 0.13761(7) -0.13761(7) 0.13761(7) 0.0084(2) Uani 1 6 d S . .
O1 O 0.1329(4) -0.3755(5) 0.1329(4) 0.0159(8) Uani 1 2 d S . .
O2 O -0.1153(5) -0.1153(5) 0.1153(5) 0.0117(14) Uani 1 6 d SD . .
H1 H -0.1787(13) -0.1787(13) 0.1787(13) 0.014 Uiso 1 6 d SD . .
O1W O -0.5000 -0.5000 0.0000 0.178(13) Uani 1 8 d S . .
O2W O -0.366(6) -0.298(3) 0.298(3) 0.06(2) Uani 0.17 2 d SP A 1
C1 C -0.363(5) -0.363(5) 0.363(5) 0.14(2) Uiso 0.29 6 d SPU B 2
N1 N -0.363(5) -0.363(5) 0.363(5) 0.14(2) Uiso 0.21 6 d SP C 2
C2 C -0.5000 -0.5000 0.290(13) 0.13(3) Uiso 0.14 4 d SPU . 2
N2 N -0.5000 -0.5000 0.290(13) 0.13(3) Uiso 0.11 4 d SP . 2

loop_
_atom_site_aniso_label
_atom_site_aniso_U_11
_atom_site_aniso_U_22
_atom_site_aniso_U_33
_atom_site_aniso_U_23
_atom_site_aniso_U_13
_atom_site_aniso_U_12
Ge1 0.0129(3) 0.0072(5) 0.0129(3) 0.000 0.000 0.000
Ge2 0.0084(2) 0.0084(2) 0.0084(2) -0.0004(2) 0.0004(2) -0.0004(2)
O1 0.0187(12) 0.0104(16) 0.0187(12) -0.0006(11) -0.007(2) -0.0006(11)
O2 0.0117(14) 0.0117(14) 0.0117(14) 0.0021(14) 0.0021(14) -0.0021(14)
O1W 0.073(8) 0.073(8) 0.39(4) 0.000 0.000 0.000
O2W 0.08(4) 0.049(16) 0.049(16) 0.028(15) 0.025(18) -0.025(18)

loop_
_atom_type_symbol
_atom_type_description
_atom_type_scat_dispersion_real
_atom_type_scat_dispersion_imag
_atom_type_scat_source
C C 0.0033 0.0016 'International Tables Vol C Tables 4.2.6.8 and 6.1.1.4'
H H 0.0000 0.0000 'International Tables Vol C Tables 4.2.6.8 and 6.1.1.4'
N N 0.0061 0.0033 'International Tables Vol C Tables 4.2.6.8 and 6.1.1.4'
O O 0.0106 0.0060 'International Tables Vol C Tables 4.2.6.8 and 6.1.1.4'
Ge Ge 0.1547 1.8001 'International Tables Vol C Tables 4.2.6.8 and 6.1.1.4'

loop_
_geom_angle_atom_site_label_1
_geom_angle_atom_site_label_2
_geom_angle_atom_site_label_3
_geom_angle
_geom_angle_site_symmetry_1
_geom_angle_site_symmetry_3
O1 Ge1 O1 107.76(12) . 4_545
O1 Ge1 O1 113.0(2) . 3
O1 Ge1 O1 107.76(12) 4_545 3
O1 Ge1 O1 107.76(12) . 2_545
O1 Ge1 O1 113.0(2) 4_545 2_545
O1 Ge1 O1 107.76(12) 3 2_545
O1 Ge2 O1 92.25(18) 12 .
O1 Ge2 O1 92.25(18) 12 6
O1 Ge2 O1 92.25(18) . 6
O1 Ge2 O2 171.3(2) 12 .
O1 Ge2 O2 93.79(17) . .
O1 Ge2 O2 93.79(17) 6 .
O1 Ge2 O2 93.79(17) 12 3
O1 Ge2 O2 93.79(17) . 3
O1 Ge2 O2 171.3(2) 6 3
O2 Ge2 O2 79.5(3) . 3
O1 Ge2 O2 93.79(17) 12 2
O1 Ge2 O2 171.3(2) . 2
O1 Ge2 O2 93.79(17) 6 2
O2 Ge2 O2 79.5(3) . 2
O2 Ge2 O2 79.5(3) 3 2
Ge1 O1 Ge2 125.1(2) . .
Ge2 O2 Ge2 99.6(2) 3 2
Ge2 O2 Ge2 99.6(2) 3 .
Ge2 O2 Ge2 99.6(2) 2 .
O2W O2W O2W 60.000(8) 11 8
C2 C1 N2 92(7) . 11
C2 C1 C2 92(7) . 7_546
N2 C1 C2 92(7) 11 7_546
C2 C1 C2 92(7) . 11
N2 C1 C2 0.000(4) 11 11
C2 C1 C2 92(7) 7_546 11
C2 C1 N2 92(7) . 7_546
N2 C1 N2 92(7) 11 7_546
C2 C1 N2 0.000(1) 7_546 7_546
C2 C1 N2 92(7) 11 7_546
C1 C2 N1 138(10) . 2_445
C1 C2 C1 138(10) . 2_445
N1 C2 C1 0.0(5) 2_445 2_445

loop_
_geom_bond_atom_site_label_1
_geom_bond_atom_site_label_2
_geom_bond_distance
_geom_bond_site_symmetry_2
Ge1 O1 1.739(4) .
Ge1 O1 1.739(4) 4_545
Ge1 O1 1.739(4) 3
Ge1 O1 1.739(4) 2_545
Ge2 O1 1.835(4) 12
Ge2 O1 1.835(4) .
Ge2 O1 1.835(4) 6
Ge2 O2 1.965(3) .
Ge2 O2 1.965(3) 3
Ge2 O2 1.965(3) 2
O2 Ge2 1.965(3) 3
O2 Ge2 1.965(3) 2
O2W O2W 0.75(8) 11
O2W O2W 0.75(8) 8
C1 C2 1.60(3) .
C1 N2 1.60(3) 11
C1 C2 1.60(3) 7_546
C1 C2 1.60(3) 11
C1 N2 1.60(3) 7_546
C2 N1 1.60(3) 2_445
C2 C1 1.60(3) 2_445
